data_4300060
loop_
_publ_author_name
'Francesco Neve'
'Alessandra Crispini'
'Oriano Francescangeli'

_publ_contact_author
;
     Dr. F. Neve
     Dipartimento di Chimica
     Universit\'a della Calabria
     I-87030 Arcavacata di Rende, Cosenza
     Italy
;
_publ_contact_author_email f.neve@unical.it
_publ_contact_author_fax '39 984 492044'
_publ_contact_author_phone '39 984 492060'
_publ_section_title
;
Structural Studies on Layered Alkylpyridinium Iodopalladate Networks
;
_journal_name_full 'Inorganic Chemistry'
_journal_page_first 1187
_journal_page_last 1194
_journal_paper_doi 10.1021/ic9906959
_journal_volume 39
_journal_year 2000
_chemical_compound_source 'chemical synthesis'
_chemical_formula_sum 'C38 H68 I4 N2 Pd'
_chemical_formula_weight 1166.9
_chemical_name_systematic
;
bis[(N-tetradecyl)pyridinium]tetraiodopalladate(II)
;
_space_group_IT_number 2
_symmetry_cell_setting triclinic
_symmetry_space_group_name_Hall '-P 1'
_symmetry_space_group_name_H-M 'P -1'
_cell_angle_alpha 93.51(3)
_cell_angle_beta 94.17(3)
_cell_angle_gamma 115.60(3)
_cell_formula_units_Z 2
_cell_length_a 8.918(3)
_cell_length_b 9.894(3)
_cell_length_c 29.062(12)
_cell_measurement_radiation 'Mo K\a'
_cell_measurement_temperature 298
_cell_measurement_wavelength 0.710730
_cell_volume 2294.2(15)
_computing_cell_refinement 'Siemens P3/V'
_computing_data_collection 'Siemens P3/V,(VMS vers 4.21/V, 1990)'
_computing_data_reduction 'Siemens SHELXTL-PLUS,(VMS vers 4.21/V , 1990)'
_computing_molecular_graphics 'Siemens XP'
_computing_publication_material 'Siemens SHELXTL-PLUS and PARST'
_computing_structure_refinement 'Siemens SHELXTL-PLUS'
_computing_structure_solution 'Siemens SHELXTL-PLUS'
_diffrn_ambient_temperature 298
_diffrn_measurement_device 'Siemens R3m/V diffractometer'
_diffrn_measurement_method \w-2\q
_diffrn_radiation_monochromator 'highly-oriented graphite crystal'
_diffrn_radiation_source 'fine-focus xray_tube'
_diffrn_radiation_type 'Mo K\a'
_diffrn_radiation_wavelength 0.710730
_diffrn_reflns_av_R_equivalents 0.0361
_diffrn_reflns_limit_h_max 10
_diffrn_reflns_limit_h_min 0
_diffrn_reflns_limit_k_max 10
_diffrn_reflns_limit_k_min -11
_diffrn_reflns_limit_l_max 33
_diffrn_reflns_limit_l_min -33
_diffrn_reflns_number 7754
_diffrn_reflns_theta_max 24.0
_diffrn_reflns_theta_min 1.5
_exptl_absorpt_coefficient_mu 31.21
_exptl_absorpt_correction_T_max 0.4807
_exptl_absorpt_correction_T_min 0.3914
_exptl_absorpt_correction_type Semi-empirical
_exptl_crystal_colour brown
_exptl_crystal_density_diffrn 1.689
_exptl_crystal_description platelet
_exptl_crystal_F_000 1136
_exptl_crystal_size_max 0.24
_exptl_crystal_size_mid 0.32
_exptl_crystal_size_min 0.36
_refine_diff_density_max 1.57
_refine_diff_density_min -0.72
_refine_ls_extinction_method none
_refine_ls_goodness_of_fit_obs 1.26
_refine_ls_hydrogen_treatment '"riding model" with fixed isotropic U'
_refine_ls_matrix_type full
_refine_ls_number_parameters 406
_refine_ls_number_reflns 4721
_refine_ls_R_factor_all 0.0835
_refine_ls_R_factor_obs 0.0575
_refine_ls_shift/esd_max 0.000
_refine_ls_shift/esd_mean 0.001
_refine_ls_structure_factor_coef F
_refine_ls_weighting_details 'w = 1/(\s^2^(F)+ 0.0019*F^2^))'
_refine_ls_weighting_scheme calc
_refine_ls_wR_factor_all 0.0819
_refine_ls_wR_factor_obs 0.0612
_reflns_number_observed 4721
_reflns_number_total 7222
_reflns_observed_criterion >2\s(I)
_cod_depositor_comments
;
The following automatic conversions were performed:

'_refine_ls_weighting_scheme' value '1/(\s^2^(F)+ 0.0019*F^2^))' was
changed to 'calc'. New tag '_refine_ls_weighting_details' was
created. The value of the new tag was set to 'w = 1/(\s^2^(F)+
0.0019*F^2^))'.

Automatic conversion script
Id: cif_fix_values 3143 2015-03-26 13:38:13Z robertas 
;
_cod_original_cell_volume 2294.1(15)
_cod_original_formula_sum 'C38 H68 N2 Pd1 I4'
_cod_database_code 4300060

loop_
_symmetry_equiv_pos_as_xyz
x,y,z
-x,-y,-z

loop_
_atom_site_aniso_label
_atom_site_aniso_U_11
_atom_site_aniso_U_22
_atom_site_aniso_U_33
_atom_site_aniso_U_23
_atom_site_aniso_U_13
_atom_site_aniso_U_12
Pd 0.0503(5) 0.0452(4) 0.0448(4) 0.0116(3) 0.0046(3) 0.0162(4)
I1 0.0806(6) 0.0452(4) 0.0533(4) 0.0120(3) 0.0121(4) 0.0253(4)
I2 0.0980(7) 0.0617(5) 0.0526(5) 0.0129(3) 0.0055(4) 0.0452(5)
I3 0.0940(7) 0.0665(5) 0.0490(5) 0.0056(4) 0.0089(4) 0.0299(5)
I4 0.0849(7) 0.0665(5) 0.0630(5) 0.0216(4) -0.0077(4) 0.0294(5)
N1 0.055(6) 0.036(4) 0.048(5) 0.001(4) 0.002(4) 0.018(4)
C1 0.058(8) 0.057(7) 0.052(6) -0.002(5) -0.004(5) 0.022(6)
C2 0.064(8) 0.044(6) 0.083(8) 0.026(6) 0.007(7) 0.008(6)
C3 0.11(1) 0.071(8) 0.045(7) 0.016(6) 0.026(7) 0.043(8)
C4 0.08(1) 0.10(1) 0.053(7) 0.013(7) -0.011(7) 0.040(9)
C5 0.065(9) 0.067(8) 0.052(7) -0.005(6) 0.008(6) 0.006(6)
N2 0.058(6) 0.053(5) 0.041(5) 0.006(4) 0.009(4) 0.032(5)
C6 0.058(8) 0.052(6) 0.066(7) 0.005(6) 0.015(6) 0.020(6)
C7 0.074(9) 0.045(6) 0.069(8) 0.018(6) 0.025(7) 0.024(6)
C8 0.078(9) 0.044(6) 0.047(6) 0.009(5) 0.004(6) 0.023(6)
C9 0.062(8) 0.069(7) 0.065(7) 0.023(6) -0.003(6) 0.024(6)
C10 0.072(9) 0.065(7) 0.060(7) 0.022(6) 0.008(6) 0.019(7)
C11 0.10(1) 0.055(6) 0.059(7) 0.017(5) 0.024(7) 0.046(7)
C12 0.080(9) 0.036(5) 0.063(7) 0.007(5) 0.008(6) 0.012(6)
C13 0.071(8) 0.064(7) 0.050(6) 0.011(5) 0.017(6) 0.022(6)
C14 0.12(1) 0.051(7) 0.064(8) 0.011(6) -0.002(8) 0.033(8)
C15 0.11(1) 0.066(8) 0.057(7) 0.027(6) 0.017(7) 0.037(8)
C16 0.10(1) 0.062(7) 0.063(8) 0.018(6) 0.005(7) 0.032(7)
C17 0.09(1) 0.076(8) 0.056(7) 0.011(6) 0.001(7) 0.027(8)
C18 0.10(1) 0.074(8) 0.056(7) 0.029(6) 0.019(7) 0.032(8)
C19 0.10(1) 0.080(9) 0.065(8) 0.009(7) 0.006(7) 0.031(8)
C20 0.12(1) 0.078(9) 0.054(8) 0.017(6) 0.003(7) 0.040(9)
C21 0.10(1) 0.067(8) 0.065(8) 0.006(6) 0.005(7) 0.033(8)
C22 0.11(1) 0.09(1) 0.057(8) 0.018(7) 0.002(8) 0.041(9)
C23 0.13(1) 0.11(1) 0.09(1) 0.044(9) 0.02(1) 0.05(1)
C24 0.18(2) 0.17(2) 0.07(1) 0.05(1) 0.03(1) 0.07(2)
C25 0.081(9) 0.074(8) 0.052(7) 0.014(6) 0.009(6) 0.043(7)
C26 0.086(9) 0.058(7) 0.053(7) 0.003(5) -0.005(6) 0.036(7)
C27 0.10(1) 0.086(8) 0.038(6) 0.009(6) 0.009(6) 0.053(8)
C28 0.11(1) 0.065(7) 0.044(6) 0.009(5) 0.006(7) 0.046(8)
C29 0.10(1) 0.081(8) 0.048(7) 0.022(6) 0.011(7) 0.047(8)
C30 0.11(1) 0.084(9) 0.057(8) 0.003(7) -0.005(7) 0.051(9)
C31 0.09(1) 0.091(9) 0.053(7) 0.012(6) 0.007(7) 0.043(8)
C32 0.12(1) 0.09(1) 0.051(7) 0.012(7) 0.001(7) 0.052(9)
C33 0.09(1) 0.083(9) 0.050(7) 0.018(6) 0.018(7) 0.027(8)
C34 0.12(1) 0.080(9) 0.063(8) 0.013(7) 0.011(8) 0.045(9)
C35 0.12(1) 0.10(1) 0.053(7) 0.015(7) 0.018(8) 0.06(1)
C36 0.10(1) 0.076(9) 0.075(9) 0.013(7) 0.007(8) 0.033(8)
C37 0.13(1) 0.10(1) 0.051(8) 0.027(7) 0.017(8) 0.05(1)
C38 0.14(2) 0.14(1) 0.054(8) 0.017(8) 0.007(9) 0.06(1)

loop_
_atom_site_label
_atom_site_occupancy
_atom_site_fract_x
_atom_site_fract_y
_atom_site_fract_z
_atom_site_U_iso_or_equiv
_atom_site_thermal_displace_type
_atom_site_type_symbol
_atom_site_calc_flag
_atom_site_calc_attached_atom
Pd 1.00 0.2929(1) 0.09935(8) 0.11088(3) 0.0521(3) aniso Pd . .
I1 1.00 0.2706(1) -0.08060(7) 0.03780(2) 0.0661(3) aniso I . .
I2 1.00 0.2413(1) 0.27856(8) 0.05570(2) 0.0769(4) aniso I . .
I3 1.00 0.3196(1) 0.28363(9) 0.18284(3) 0.0784(4) aniso I . .
I4 1.00 0.3307(1) -0.08732(9) 0.16601(3) 0.0794(4) aniso I . .
N1 1.00 -0.156(1) 0.3095(8) 0.1087(3) 0.051(4) aniso N . .
C1 1.00 -0.008(1) 0.431(1) 0.1100(4) 0.062(5) aniso C . .
C2 1.00 0.009(2) 0.542(1) 0.0815(4) 0.071(5) aniso C . .
C3 1.00 -0.121(2) 0.523(1) 0.0508(4) 0.082(7) aniso C . .
C4 1.00 -0.269(2) 0.401(2) 0.0500(4) 0.087(7) aniso C . .
C5 1.00 -0.283(2) 0.294(1) 0.0786(4) 0.071(5) aniso C . .
N2 1.00 0.745(1) 0.7087(9) 0.1384(3) 0.054(4) aniso N . .
C6 1.00 0.863(2) 0.818(1) 0.1185(4) 0.065(5) aniso C . .
C7 1.00 0.818(2) 0.871(1) 0.0810(4) 0.069(5) aniso C . .
C8 1.00 0.657(2) 0.822(1) 0.0645(4) 0.063(5) aniso C . .
C9 1.00 0.540(2) 0.711(1) 0.0850(4) 0.072(5) aniso C . .
C10 1.00 0.585(2) 0.658(1) 0.1224(4) 0.073(6) aniso C . .
C11 1.00 -0.169(2) 0.199(1) 0.1414(4) 0.076(5) aniso C . .
C12 1.00 -0.187(2) 0.252(1) 0.1900(4) 0.067(5) aniso C . .
C13 1.00 -0.191(2) 0.140(1) 0.2243(3) 0.069(5) aniso C . .
C14 1.00 -0.215(2) 0.188(1) 0.2722(4) 0.089(6) aniso C . .
C15 1.00 -0.222(2) 0.082(1) 0.3079(4) 0.086(6) aniso C . .
C16 1.00 -0.233(2) 0.131(1) 0.3559(4) 0.085(6) aniso C . .
C17 1.00 -0.240(2) 0.025(1) 0.3914(4) 0.085(6) aniso C . .
C18 1.00 -0.243(2) 0.081(1) 0.4412(4) 0.084(6) aniso C . .
C19 1.00 -0.251(2) -0.026(1) 0.4769(4) 0.090(7) aniso C . .
C20 1.00 -0.252(2) 0.029(1) 0.5255(4) 0.094(7) aniso C . .
C21 1.00 -0.261(2) -0.081(1) 0.5613(4) 0.086(6) aniso C . .
C22 1.00 -0.261(2) -0.027(2) 0.6102(4) 0.097(7) aniso C . .
C23 1.00 -0.268(2) -0.129(2) 0.6457(5) 0.119(9) aniso C . .
C24 1.00 -0.267(3) -0.074(2) 0.6940(5) 0.16(1) aniso C . .
C25 1.00 0.788(2) 0.640(1) 0.1780(4) 0.075(6) aniso C . .
C26 1.00 0.768(2) 0.699(1) 0.2241(4) 0.072(6) aniso C . .
C27 1.00 0.791(2) 0.611(1) 0.2627(3) 0.082(6) aniso C . .
C28 1.00 0.772(2) 0.664(1) 0.3106(3) 0.081(6) aniso C . .
C29 1.00 0.774(2) 0.561(1) 0.3469(4) 0.085(7) aniso C . .
C30 1.00 0.761(2) 0.611(1) 0.3955(4) 0.091(7) aniso C . .
C31 1.00 0.759(2) 0.504(1) 0.4309(4) 0.088(6) aniso C . .
C32 1.00 0.750(2) 0.554(2) 0.4799(4) 0.096(7) aniso C . .
C33 1.00 0.748(2) 0.451(1) 0.5155(4) 0.084(6) aniso C . .
C34 1.00 0.741(2) 0.502(1) 0.5653(4) 0.095(7) aniso C . .
C35 1.00 0.730(2) 0.394(2) 0.5996(4) 0.100(7) aniso C . .
C36 1.00 0.733(2) 0.450(1) 0.6500(4) 0.092(7) aniso C . .
C37 1.00 0.720(2) 0.342(2) 0.6844(4) 0.107(8) aniso C . .
C38 1.00 0.726(2) 0.395(2) 0.7322(4) 0.124(9) aniso C . .
H5 1.00 -0.386(2) 0.204(1) 0.0769(4) 0.08 iso H . C5
H17A 1.00 -0.339(2) -0.067(1) 0.3830(4) 0.08 iso H . C17
H17B 1.00 -0.143(2) 0.006(1) 0.3903(4) 0.08 iso H . C17
H9 1.00 0.424(2) 0.670(1) 0.0728(4) 0.08 iso H . C9
H18A 1.00 -0.339(2) 0.101(1) 0.4422(4) 0.08 iso H . C18
H18B 1.00 -0.143(2) 0.173(1) 0.4497(4) 0.08 iso H . C18
H3 1.00 -0.108(2) 0.596(1) 0.0293(4) 0.08 iso H . C3
H19A 1.00 -0.156(2) -0.047(1) 0.4757(4) 0.08 iso H . C19
H19B 1.00 -0.352(2) -0.118(1) 0.4688(4) 0.08 iso H . C19
H10 1.00 0.501(2) 0.584(1) 0.1378(4) 0.08 iso H . C10
H20A 1.00 -0.151(2) 0.120(1) 0.5338(4) 0.08 iso H . C20
H20B 1.00 -0.347(2) 0.051(1) 0.5268(4) 0.08 iso H . C20
H2 1.00 0.113(2) 0.632(1) 0.0835(4) 0.08 iso H . C2
H21A 1.00 -0.167(2) -0.103(1) 0.5596(4) 0.08 iso H . C21
H21B 1.00 -0.363(2) -0.172(1) 0.5530(4) 0.08 iso H . C21
H11A 1.00 -0.264(2) 0.105(1) 0.1309(4) 0.08 iso H . C11
H22A 1.00 -0.355(2) -0.005(2) 0.6117(4) 0.08 iso H . C22
H22B 1.00 -0.160(2) 0.065(2) 0.6182(4) 0.08 iso H . C22
H11B 1.00 -0.069(2) 0.183(1) 0.1424(4) 0.08 iso H . C11
H23A 1.00 -0.173(2) -0.150(2) 0.6442(5) 0.08 iso H . C23
H23B 1.00 -0.369(2) -0.220(2) 0.6378(5) 0.08 iso H . C23
H6 1.00 0.979(2) 0.858(1) 0.1307(4) 0.08 iso H . C6
H24A 1.00 -0.272(3) -0.150(2) 0.7139(5) 0.08 iso H . C24
H24B 1.00 -0.362(3) -0.054(2) 0.6966(5) 0.08 iso H . C24
H24C 1.00 -0.166(3) 0.016(2) 0.7031(5) 0.08 iso H . C24
H12A 1.00 -0.094(2) 0.348(1) 0.1999(4) 0.08 iso H . C12
H25A 1.00 0.717(2) 0.533(1) 0.1736(4) 0.08 iso H . C25
H25B 1.00 0.903(2) 0.657(1) 0.1779(4) 0.08 iso H . C25
H12B 1.00 -0.289(2) 0.262(1) 0.1893(4) 0.08 iso H . C12
H26A 1.00 0.849(2) 0.802(1) 0.2306(4) 0.08 iso H . C26
H26B 1.00 0.658(2) 0.693(1) 0.2233(4) 0.08 iso H . C26
H4 1.00 -0.364(2) 0.391(2) 0.0295(4) 0.08 iso H . C4
H27A 1.00 0.901(2) 0.616(1) 0.2630(3) 0.08 iso H . C27
H27B 1.00 0.710(2) 0.508(1) 0.2556(3) 0.08 iso H . C27
H13A 1.00 -0.087(2) 0.132(1) 0.2256(3) 0.08 iso H . C13
H28A 1.00 0.863(2) 0.762(1) 0.3197(3) 0.08 iso H . C28
H28B 1.00 0.668(2) 0.671(1) 0.3097(3) 0.08 iso H . C28
H13B 1.00 -0.282(2) 0.043(1) 0.2137(3) 0.08 iso H . C13
H29A 1.00 0.877(2) 0.551(1) 0.3468(4) 0.08 iso H . C29
H29B 1.00 0.681(2) 0.464(1) 0.3381(4) 0.08 iso H . C29
H7 1.00 0.903(2) 0.946(1) 0.0659(4) 0.08 iso H . C7
H30A 1.00 0.855(2) 0.707(1) 0.4047(4) 0.08 iso H . C30
H30B 1.00 0.660(2) 0.623(1) 0.3955(4) 0.08 iso H . C30
H14A 1.00 -0.123(2) 0.284(1) 0.2825(4) 0.08 iso H . C14
H31A 1.00 0.859(2) 0.491(1) 0.4301(4) 0.08 iso H . C31
H31B 1.00 0.663(2) 0.410(1) 0.4219(4) 0.08 iso H . C31
H14B 1.00 -0.318(2) 0.198(1) 0.2703(4) 0.08 iso H . C14
H32A 1.00 0.650(2) 0.567(2) 0.4806(4) 0.08 iso H . C32
H32B 1.00 0.846(2) 0.649(2) 0.4888(4) 0.08 iso H . C32
H1 1.00 0.085(1) 0.441(1) 0.1308(4) 0.08 iso H . C1
H33A 1.00 0.651(2) 0.356(1) 0.5069(4) 0.08 iso H . C33
H33B 1.00 0.847(2) 0.436(1) 0.5146(4) 0.08 iso H . C33
H15A 1.00 -0.123(2) 0.066(1) 0.3079(4) 0.08 iso H . C15
H34A 1.00 0.645(2) 0.522(1) 0.5661(4) 0.08 iso H . C34
H34B 1.00 0.841(2) 0.593(1) 0.5746(4) 0.08 iso H . C34
H15B 1.00 -0.319(2) -0.012(1) 0.2987(4) 0.08 iso H . C15
H35A 1.00 0.628(2) 0.304(2) 0.5912(4) 0.08 iso H . C35
H35B 1.00 0.824(2) 0.370(2) 0.5978(4) 0.08 iso H . C35
H8 1.00 0.626(2) 0.865(1) 0.0388(4) 0.08 iso H . C8
H36A 1.00 0.640(2) 0.474(1) 0.6517(4) 0.08 iso H . C36
H36B 1.00 0.835(2) 0.539(1) 0.6583(4) 0.08 iso H . C36
H16A 1.00 -0.136(2) 0.225(1) 0.3651(4) 0.08 iso H . C16
H37A 1.00 0.812(2) 0.316(2) 0.6822(4) 0.08 iso H . C37
H37B 1.00 0.616(2) 0.254(2) 0.6763(4) 0.08 iso H . C37
H16B 1.00 -0.332(2) 0.147(1) 0.3560(4) 0.08 iso H . C16
H38A 1.00 0.717(2) 0.318(2) 0.7516(4) 0.08 iso H . C38
H38B 1.00 0.634(2) 0.421(2) 0.7354(4) 0.08 iso H . C38
H38C 1.00 0.829(2) 0.483(2) 0.7413(4) 0.08 iso H . C38

loop_
_atom_type_symbol
_atom_type_number_in_cell
_atom_type_description
_atom_type_scat_dispersion_real
_atom_type_scat_dispersion_imag
_atom_type_scat_source
C 38 Carbon 0.0020 0.0020 'IT.4  Tab.2.2A 2.3.1'
H 68 Hydrogen 0.0000 0.0000 'IT.4  Tab.2.2C      '
N 2 Nitrogen 0.0040 0.0030 'IT.4  Tab.2.2A 2.3.1'
Pd 1 Palladium -1.1770 1.0070 'IT.4  Tab.2.2A 2.3.1'
I 4 Iodine -0.7260 1.8120 'IT.4  Tab.2.2A 2.3.1'

loop_
_diffrn_attenuator_code
_diffrn_attenuator_scale
? ?

loop_
_geom_angle_atom_site_label_1
_geom_angle_atom_site_label_2
_geom_angle_atom_site_label_3
_geom_angle
I3 Pd I4 90.28(5)
I2 Pd I4 177.55(6)
I2 Pd I3 90.00(5)
I1 Pd I4 90.59(5)
I1 Pd I3 178.76(6)
I1 Pd I2 89.16(5)
C5 N1 C11 123.0(9)
C1 N1 C11 117.3(8)
C1 N1 C5 120(1)
N1 C1 C2 120(1)
C1 C2 C3 119(1)
C2 C3 C4 120(1)
C3 C4 C5 119(1)
N1 C5 C4 122(1)
C10 N2 C25 118(1)
C6 N2 C25 121.8(9)
C6 N2 C10 120(1)
N2 C6 C7 119(1)
C6 C7 C8 122(1)
C7 C8 C9 118(1)
C8 C9 C10 120(1)
N2 C10 C9 121(1)
N1 C11 C12 111.6(8)
C11 C12 C13 111.2(9)
C12 C13 C14 111.8(9)
C13 C14 C15 114.9(9)
C14 C15 C16 116(1)
C15 C16 C17 116(1)
C16 C17 C18 116(1)
C17 C18 C19 116(1)
C18 C19 C20 115(1)
C19 C20 C21 115(1)
C20 C21 C22 115(1)
C21 C22 C23 117(1)
C22 C23 C24 117(1)
N2 C25 C26 114.7(8)
C25 C26 C27 112.5(9)
C26 C27 C28 115.8(8)
C27 C28 C29 113.8(9)
C28 C29 C30 115.9(9)
C29 C30 C31 114.9(9)
C30 C31 C32 116(1)
C31 C32 C33 117(1)
C32 C33 C34 117(1)
C33 C34 C35 116(1)
C34 C35 C36 115(1)
C35 C36 C37 116(1)
C36 C37 C38 116(1)

loop_
_geom_bond_atom_site_label_1
_geom_bond_atom_site_label_2
_geom_bond_distance
Pd I1 2.625(2)
Pd I2 2.622(2)
Pd I3 2.616(2)
Pd I4 2.629(2)
N1 C1 1.34(1)
N1 C5 1.32(2)
N1 C11 1.47(1)
C1 C2 1.38(2)
C2 C3 1.35(2)
C3 C4 1.35(2)
C4 C5 1.36(2)
N2 C6 1.34(1)
N2 C10 1.33(2)
N2 C25 1.48(2)
C6 C7 1.35(2)
C7 C8 1.34(2)
C8 C9 1.36(2)
C9 C10 1.35(2)
C11 C12 1.52(2)
C12 C13 1.53(2)
C13 C14 1.51(2)
C14 C15 1.51(2)
C15 C16 1.47(2)
C16 C17 1.50(2)
C17 C18 1.52(2)
C18 C19 1.51(2)
C19 C20 1.48(2)
C20 C21 1.53(2)
C21 C22 1.49(2)
C22 C23 1.47(2)
C23 C24 1.47(2)
C25 C26 1.48(2)
C26 C27 1.52(2)
C27 C28 1.50(2)
C28 C29 1.51(2)
C29 C30 1.50(2)
C30 C31 1.51(2)
C31 C32 1.50(2)
C32 C33 1.49(2)
C33 C34 1.52(2)
C34 C35 1.48(2)
C35 C36 1.53(2)
C36 C37 1.48(2)
C37 C38 1.45(2)
